data_4323466
loop_
_publ_author_name
'F. Albert Cotton'
'Evgeny V. Dikarev'
'Wai-Yeung Wong'

_publ_section_title
;
 W2Cl4(NR2)2(PR'3)2 Molecules. 8. Synthesis and Structural
 Characterization of Both Cis Isomers of Stoichiometry W2Cl4(NHR)2(PMe3)2,
 R = Et, Prn, and Bun. Direct Evidence Favoring an Internal Flip Mechanism
 for Cis-Trans Isomerization
;
_journal_name_full 'Inorganic Chemistry'
_journal_page_first 2670
_journal_page_last 2677
_journal_paper_doi 10.1021/ic9700361
_journal_volume 36
_journal_year 1997
_chemical_compound_source synthesized
_chemical_formula_analytical 'not measured'
_chemical_formula_moiety 'C14 H38 Cl4 N2 P2 W2'
_chemical_formula_structural 'W2 Cl4 (P (C H3)3)2 (N H n-C4 H9)2'
_chemical_formula_sum 'C14 H38 Cl4 N2 P2 W2'
_chemical_formula_weight 805.90
_chemical_melting_point ?
_chemical_name_common
;
 cis,cis-Tetrachloro-bis(n-butylamido)-
 bis(trimethylphosphine) ditungsten(III)
;
_chemical_name_systematic
; 
 1,1,2,2-Tetrachloro-1,2-bis(n-butylamido)-
 -(cis,cis)-1,2-bis(trimethylphosphine) ditungsten(III)
;
_space_group_IT_number 14
_symmetry_cell_setting monoclinic
_symmetry_space_group_name_Hall '-P 2yn'
_symmetry_space_group_name_H-M 'P 1 21/n 1'
_atom_sites_solution_hydrogens geom
_atom_sites_solution_primary direct
_atom_sites_solution_secondary difmap
_audit_creation_method SHELXL
_cell_angle_alpha 90.00
_cell_angle_beta 90.264(5)
_cell_angle_gamma 90.00
_cell_formula_units_Z 4
_cell_length_a 8.5429(8)
_cell_length_b 18.393(2)
_cell_length_c 16.957(3)
_cell_measurement_reflns_used 248
_cell_measurement_temperature 213(2)
_cell_measurement_theta_max 20.80
_cell_measurement_theta_min 9.05
_cell_volume 2664.4(6)
_computing_cell_refinement 'MADNES (Enraf-Nonius, 1989)'
_computing_data_collection 'MADNES (Enraf-Nonius, 1989)'
_computing_data_reduction 'MADNES (Enraf-Nonius, 1989)'
_computing_molecular_graphics 'SHELXTL V.5 (Siemens, 1994)'
_computing_publication_material CIFTAB
_computing_structure_refinement 'SHELXL-93 (Sheldrick, 1993)'
_computing_structure_solution 'SHELXS-86 (Sheldrick, 1990)'
_diffrn_ambient_temperature 213(2)
_diffrn_measurement_device 'Enraf Nonius FAST'
_diffrn_measurement_method '\w rotation 0.25\%'
_diffrn_radiation_monochromator graphite
_diffrn_radiation_source 'fine-focus sealed tube'
_diffrn_radiation_type MoK\a
_diffrn_radiation_wavelength 0.71073
_diffrn_reflns_av_R_equivalents 0.0000
_diffrn_reflns_av_sigmaI/netI 0.1060
_diffrn_reflns_limit_h_max 10
_diffrn_reflns_limit_h_min -10
_diffrn_reflns_limit_k_max 21
_diffrn_reflns_limit_k_min 0
_diffrn_reflns_limit_l_max 20
_diffrn_reflns_limit_l_min 0
_diffrn_reflns_number 4497
_diffrn_reflns_theta_max 25.07
_diffrn_reflns_theta_min 2.65
_diffrn_standards_number 0
_exptl_absorpt_coefficient_mu 9.151
_exptl_absorpt_correction_T_max 0.827
_exptl_absorpt_correction_T_min 0.325
_exptl_absorpt_correction_type
;
 Empirical (R.H.Blessing. Acta Cryst., 1995, A51, 33-38)
;
_exptl_crystal_colour dark-red
_exptl_crystal_density_diffrn 2.009
_exptl_crystal_density_meas ?
_exptl_crystal_density_method none
_exptl_crystal_description block-shaped
_exptl_crystal_F_000 1528
_exptl_crystal_size_max 0.30
_exptl_crystal_size_mid 0.25
_exptl_crystal_size_min 0.10
_refine_diff_density_max 1.493
_refine_diff_density_min -1.033
_refine_diff_density_rms 0.208
_refine_ls_extinction_coef noref
_refine_ls_extinction_method none
_refine_ls_goodness_of_fit_all 0.961
_refine_ls_goodness_of_fit_obs 1.012
_refine_ls_hydrogen_treatment noref
_refine_ls_matrix_type full
_refine_ls_number_parameters 221
_refine_ls_number_reflns 4497
_refine_ls_number_restraints 0
_refine_ls_restrained_S_all 0.961
_refine_ls_restrained_S_obs 1.012
_refine_ls_R_factor_all 0.0601
_refine_ls_R_factor_obs 0.0415
_refine_ls_shift/esd_max 0.002
_refine_ls_shift/esd_mean 0.000
_refine_ls_structure_factor_coef Fsqd
_refine_ls_weighting_details 'w=1/[\s^2^(Fo^2^)+(0.0000P)^2^+0.0000P] where P=(Fo^2^+2Fc^2^)/3'
_refine_ls_weighting_scheme calc
_refine_ls_wR_factor_all 0.1050
_refine_ls_wR_factor_obs 0.0975
_reflns_number_observed 3538
_reflns_number_total 4497
_reflns_observed_criterion >2sigma(I)
_cod_data_source_file ic9700361_1.cif
_cod_data_source_block W2Cl4(NHn-Bu)2(PMe3)2
_cod_depositor_comments
;
The following automatic conversions were performed:

'_chemical_melting_point' value 'not measured' was changed to '?' -
the value is undefined or not given.

Automatic conversion script
Id: cif_fix_values 1715 2011-07-08 13:25:40Z adriana 

The following automatic conversions were performed:

'_exptl_crystal_density_meas' value 'not measured' was changed to '?'
- the value is perceived as not measured.

Automatic conversion script
Id: cif_fix_values 3008 2015-01-20 13:52:24Z robertas 

The following automatic conversions were performed:

'_refine_ls_weighting_scheme' value 'calc
w=1/[\s^2^(Fo^2^)+(0.0000P)^2^+0.0000P] where P=(Fo^2^+2Fc^2^)/3' was
changed to 'calc'. New tag '_refine_ls_weighting_details' was
created. The value of the new tag was set to
'w=1/[\s^2^(Fo^2^)+(0.0000P)^2^+0.0000P] where P=(Fo^2^+2Fc^2^)/3'.

Automatic conversion script
Id: cif_fix_values 3143 2015-03-26 13:38:13Z robertas 
;
_cod_database_code 4323466

loop_
_symmetry_equiv_pos_as_xyz
'x, y, z'
'x+1/2, -y+1/2, z+1/2'
'-x, -y, -z'
'-x-1/2, y-1/2, -z-1/2'

loop_
_atom_site_aniso_label
_atom_site_aniso_U_11
_atom_site_aniso_U_22
_atom_site_aniso_U_33
_atom_site_aniso_U_23
_atom_site_aniso_U_13
_atom_site_aniso_U_12
W1 0.0182(2) 0.0259(2) 0.0184(2) -0.00244(14) -0.00216(14) 0.00248(14)
W2 0.0176(2) 0.0186(2) 0.0212(2) 0.00047(13) -0.00199(14) 0.00000(13)
P1 0.0285(14) 0.0428(15) 0.0263(14) -0.0066(11) 0.0029(11) 0.0028(11)
P2 0.0239(12) 0.0190(11) 0.0327(14) 0.0017(10) 0.0009(11) 0.0005(9)
Cl1 0.0335(13) 0.0374(12) 0.0215(12) -0.0027(9) -0.0035(10) 0.0029(10)
Cl2 0.0301(12) 0.0406(13) 0.0348(14) -0.0022(11) -0.0035(10) -0.0116(10)
Cl3 0.0365(13) 0.0381(13) 0.0235(12) 0.0034(10) -0.0077(10) 0.0016(10)
Cl4 0.0347(13) 0.0258(12) 0.045(2) -0.0041(10) -0.0063(11) -0.0044(10)
N1 0.026(4) 0.038(5) 0.034(5) -0.003(4) -0.002(4) 0.007(4)
N2 0.042(5) 0.023(4) 0.028(5) 0.007(3) 0.004(4) -0.007(3)
C1 0.055(7) 0.037(6) 0.035(6) -0.019(5) -0.005(5) 0.009(5)
C2 0.061(8) 0.074(9) 0.027(6) 0.011(6) -0.006(6) -0.024(7)
C3 0.039(7) 0.100(11) 0.054(9) -0.018(8) 0.019(6) 0.019(7)
C4 0.043(6) 0.039(6) 0.042(7) -0.012(5) 0.000(5) 0.000(5)
C5 0.033(6) 0.030(5) 0.065(8) 0.003(5) 0.006(6) 0.006(5)
C6 0.050(7) 0.031(5) 0.038(6) 0.011(5) -0.001(5) -0.009(5)
C7 0.035(6) 0.031(5) 0.052(7) 0.005(5) 0.005(5) 0.021(4)
C8 0.063(8) 0.039(6) 0.073(10) 0.008(6) -0.020(7) 0.021(6)
C9 0.078(10) 0.047(7) 0.078(11) -0.011(7) -0.007(8) 0.009(7)
C10 0.130(14) 0.045(8) 0.046(8) -0.001(6) 0.007(9) -0.002(8)
C11 0.021(5) 0.045(6) 0.042(6) 0.012(5) 0.004(4) 0.004(4)
C12 0.034(6) 0.035(6) 0.071(9) 0.011(6) 0.011(6) -0.009(5)
C13 0.076(9) 0.056(8) 0.047(8) 0.011(6) -0.007(7) -0.002(7)
C14 0.085(11) 0.053(8) 0.094(13) 0.036(8) -0.002(9) -0.022(8)

loop_
_atom_site_label
_atom_site_type_symbol
_atom_site_fract_x
_atom_site_fract_y
_atom_site_fract_z
_atom_site_U_iso_or_equiv
_atom_site_thermal_displace_type
_atom_site_occupancy
_atom_site_calc_flag
_atom_site_refinement_flags
_atom_site_disorder_group
W1 W 0.39123(4) 0.04049(2) 0.71498(2) 0.02085(13) Uani 1 d . .
W2 W 0.65569(4) 0.01859(2) 0.73344(2) 0.01917(13) Uani 1 d . .
P1 P 0.3206(3) 0.04259(15) 0.8582(2) 0.0325(6) Uani 1 d . .
P2 P 0.6443(3) -0.11547(12) 0.7078(2) 0.0252(5) Uani 1 d . .
Cl1 Cl 0.3591(3) 0.03358(13) 0.57536(14) 0.0308(5) Uani 1 d . .
Cl2 Cl 0.2285(3) -0.06735(14) 0.7212(2) 0.0352(6) Uani 1 d . .
Cl3 Cl 0.7296(3) -0.02618(13) 0.86304(14) 0.0327(5) Uani 1 d . .
Cl4 Cl 0.7510(3) 0.13464(12) 0.7774(2) 0.0353(6) Uani 1 d . .
N1 N 0.3985(9) 0.1437(5) 0.7220(5) 0.033(2) Uani 1 d . .
H1 H 0.4834(9) 0.1626(5) 0.7402(5) 0.090(40) Uiso 1 calc R .
N2 N 0.7191(10) 0.0277(4) 0.6259(5) 0.031(2) Uani 1 d . .
H2 H 0.6470(10) 0.0302(4) 0.5904(5) 0.090(40) Uiso 1 calc R .
C1 C 0.4266(14) 0.1072(6) 0.9184(7) 0.042(3) Uani 1 d . .
H1A H 0.4295(14) 0.1534(6) 0.8921(7) 0.065(9) Uiso 1 calc R .
H1B H 0.5316(14) 0.0901(6) 0.9267(7) 0.065(9) Uiso 1 calc R .
H1C H 0.3752(14) 0.1124(6) 0.9683(7) 0.065(9) Uiso 1 calc R .
C2 C 0.3253(15) -0.0412(7) 0.9152(7) 0.054(3) Uani 1 d . .
H2A H 0.2707(15) -0.0787(7) 0.8869(7) 0.065(9) Uiso 1 calc R .
H2B H 0.2757(15) -0.0334(7) 0.9652(7) 0.065(9) Uiso 1 calc R .
H2C H 0.4321(15) -0.0557(7) 0.9236(7) 0.065(9) Uiso 1 calc R .
C3 C 0.1162(14) 0.0701(9) 0.8667(8) 0.064(4) Uani 1 d . .
H3A H 0.0517(14) 0.0380(9) 0.8360(8) 0.065(9) Uiso 1 calc R .
H3B H 0.1043(14) 0.1190(9) 0.8476(8) 0.065(9) Uiso 1 calc R .
H3C H 0.0851(14) 0.0679(9) 0.9210(8) 0.065(9) Uiso 1 calc R .
C4 C 0.5544(13) -0.1447(6) 0.6167(7) 0.041(3) Uani 1 d . .
H4A H 0.4465(13) -0.1300(6) 0.6159(7) 0.065(9) Uiso 1 calc R .
H4B H 0.5607(13) -0.1966(6) 0.6127(7) 0.065(9) Uiso 1 calc R .
H4C H 0.6080(13) -0.1229(6) 0.5730(7) 0.065(9) Uiso 1 calc R .
C5 C 0.8439(12) -0.1473(5) 0.6991(8) 0.043(3) Uani 1 d . .
H5A H 0.9018(12) -0.1340(5) 0.7456(8) 0.065(9) Uiso 1 calc R .
H5B H 0.8915(12) -0.1254(5) 0.6537(8) 0.065(9) Uiso 1 calc R .
H5C H 0.8442(12) -0.1992(5) 0.6934(8) 0.065(9) Uiso 1 calc R .
C6 C 0.5616(13) -0.1753(6) 0.7817(7) 0.040(3) Uani 1 d . .
H6A H 0.6040(13) -0.1632(6) 0.8326(7) 0.065(9) Uiso 1 calc R .
H6B H 0.5871(13) -0.2248(6) 0.7692(7) 0.065(9) Uiso 1 calc R .
H6C H 0.4499(13) -0.1696(6) 0.7825(7) 0.065(9) Uiso 1 calc R .
C7 C 0.2705(12) 0.1949(5) 0.6990(7) 0.039(3) Uani 1 d . .
H7A H 0.1725(12) 0.1685(5) 0.6952(7) 0.101(16) Uiso 1 calc R .
H7B H 0.2592(12) 0.2318(5) 0.7394(7) 0.101(16) Uiso 1 calc R .
C8 C 0.3039(15) 0.2301(6) 0.6228(9) 0.059(4) Uani 1 d . .
H8A H 0.2123(15) 0.2578(6) 0.6070(9) 0.101(16) Uiso 1 calc R .
H8B H 0.3193(15) 0.1924(6) 0.5836(9) 0.101(16) Uiso 1 calc R .
C9 C 0.4424(18) 0.2796(7) 0.6212(9) 0.068(4) Uani 1 d . .
H9A H 0.4238(18) 0.3192(7) 0.6579(9) 0.101(16) Uiso 1 calc R .
H9B H 0.5327(18) 0.2529(7) 0.6403(9) 0.101(16) Uiso 1 calc R .
C10 C 0.4817(21) 0.3115(7) 0.5428(8) 0.074(5) Uani 1 d . .
H10A H 0.5719(21) 0.3423(7) 0.5480(8) 0.064(16) Uiso 1 calc R .
H10B H 0.3947(21) 0.3396(7) 0.5238(8) 0.064(16) Uiso 1 calc R .
H10C H 0.5039(21) 0.2731(7) 0.5062(8) 0.064(16) Uiso 1 calc R .
C11 C 0.8800(11) 0.0305(6) 0.6003(7) 0.036(2) Uani 1 d . .
H11A H 0.8949(11) -0.0036(6) 0.5574(7) 0.101(16) Uiso 1 calc R .
H11B H 0.9479(11) 0.0159(6) 0.6435(7) 0.101(16) Uiso 1 calc R .
C12 C 0.9263(13) 0.1069(6) 0.5728(8) 0.047(3) Uani 1 d . .
H12A H 0.9142(13) 0.1405(6) 0.6164(8) 0.101(16) Uiso 1 calc R .
H12B H 1.0360(13) 0.1066(6) 0.5583(8) 0.101(16) Uiso 1 calc R .
C13 C 0.8334(17) 0.1334(7) 0.5054(8) 0.060(3) Uani 1 d . .
H13A H 0.7235(17) 0.1330(7) 0.5194(8) 0.101(16) Uiso 1 calc R .
H13B H 0.8472(17) 0.1005(7) 0.4612(8) 0.101(16) Uiso 1 calc R .
C14 C 0.8797(19) 0.2100(7) 0.4802(10) 0.078(5) Uani 1 d . .
H14A H 0.8161(19) 0.2248(7) 0.4363(10) 0.064(16) Uiso 1 calc R .
H14B H 0.9879(19) 0.2104(7) 0.4652(10) 0.064(16) Uiso 1 calc R .
H14C H 0.8641(19) 0.2429(7) 0.5234(10) 0.064(16) Uiso 1 calc R .

loop_
_atom_type_symbol
_atom_type_description
_atom_type_scat_dispersion_real
_atom_type_scat_dispersion_imag
_atom_type_scat_source
C C 0.0033 0.0016 'International Tables Vol C Tables 4.2.6.8 and 6.1.1.4'
H H 0.0000 0.0000 'International Tables Vol C Tables 4.2.6.8 and 6.1.1.4'
W W -0.8490 6.8722 'International Tables Vol C Tables 4.2.6.8 and 6.1.1.4'
Cl Cl 0.1484 0.1585 'International Tables Vol C Tables 4.2.6.8 and 6.1.1.4'
P P 0.1023 0.0942 'International Tables Vol C Tables 4.2.6.8 and 6.1.1.4'
N N 0.0061 0.0033 'International Tables Vol C Tables 4.2.6.8 and 6.1.1.4'

loop_
_geom_angle_atom_site_label_1
_geom_angle_atom_site_label_2
_geom_angle_atom_site_label_3
_geom_angle
_geom_angle_site_symmetry_1
_geom_angle_site_symmetry_3
_geom_angle_publ_flag
N1 W1 W2 97.7(2) . . y
N1 W1 Cl1 96.8(3) . . y
W2 W1 Cl1 103.47(6) . . y
N1 W1 Cl2 146.3(2) . . y
W2 W1 Cl2 114.28(6) . . y
Cl1 W1 Cl2 86.34(8) . . y
N1 W1 P1 86.1(3) . . y
W2 W1 P1 96.35(6) . . y
Cl1 W1 P1 159.34(9) . . y
Cl2 W1 P1 80.20(9) . . y
N2 W2 W1 97.8(3) . . y
N2 W2 Cl4 97.0(2) . . y
W1 W2 Cl4 102.50(6) . . y
N2 W2 Cl3 145.0(3) . . y
W1 W2 Cl3 115.54(6) . . y
Cl4 W2 Cl3 86.21(9) . . y
N2 W2 P2 86.1(2) . . y
W1 W2 P2 96.36(6) . . y
Cl4 W2 P2 160.25(8) . . y
Cl3 W2 P2 80.38(8) . . y
C1 P1 C2 104.3(6) . . no
C1 P1 C3 104.5(6) . . no
C2 P1 C3 102.2(7) . . no
C1 P1 W1 115.8(4) . . no
C2 P1 W1 119.8(4) . . no
C3 P1 W1 108.4(5) . . no
C4 P2 C5 103.4(5) . . no
C4 P2 C6 104.2(5) . . no
C5 P2 C6 103.3(5) . . no
C4 P2 W2 117.2(4) . . no
C5 P2 W2 107.2(4) . . no
C6 P2 W2 119.5(4) . . no
C7 N1 W1 126.1(7) . . no
C11 N2 W2 124.3(7) . . no
C8 C7 N1 111.3(9) . . no
C7 C8 C9 116.1(12) . . no
C10 C9 C8 115.9(13) . . no
N2 C11 C12 111.8(8) . . no
C13 C12 C11 113.7(10) . . no
C12 C13 C14 112.6(12) . . no

loop_
_geom_bond_atom_site_label_1
_geom_bond_atom_site_label_2
_geom_bond_distance
_geom_bond_site_symmetry_2
_geom_bond_publ_flag
W1 N1 1.902(8) . y
W1 W2 2.3147(5) . y
W1 Cl1 2.385(2) . y
W1 Cl2 2.425(2) . y
W1 P1 2.506(3) . y
W2 N2 1.912(8) . y
W2 Cl4 2.402(2) . y
W2 Cl3 2.428(2) . y
W2 P2 2.506(2) . y
P1 C1 1.806(10) . no
P1 C2 1.819(12) . no
P1 C3 1.824(12) . no
P2 C4 1.804(11) . no
P2 C5 1.809(10) . no
P2 C6 1.813(10) . no
N1 C7 1.494(12) . no
N2 C11 1.445(13) . no
C7 C8 1.47(2) . no
C8 C9 1.49(2) . no
C9 C10 1.49(2) . no
C11 C12 1.532(14) . no
C12 C13 1.47(2) . no
C13 C14 1.52(2) . no

loop_
_geom_torsion_atom_site_label_1
_geom_torsion_atom_site_label_2
_geom_torsion_atom_site_label_3
_geom_torsion_atom_site_label_4
_geom_torsion
_geom_torsion_site_symmetry_1
_geom_torsion_site_symmetry_2
_geom_torsion_site_symmetry_3
_geom_torsion_site_symmetry_4
_geom_torsion_publ_flag
N1 W1 W2 N2 -86.8(3) . . . . n
N1 W1 W2 P2 -173.7(3) . . . . n
N1 W1 W2 Cl3 103.9(3) . . . . n
N1 W1 W2 Cl4 12.2(3) . . . . y
P1 W1 W2 N2 -173.7(2) . . . . n
P1 W1 W2 P2 99.43(9) . . . . n
P1 W1 W2 Cl3 17.07(9) . . . . y
P1 W1 W2 Cl4 -74.70(9) . . . . n
Cl1 W1 W2 N2 12.2(2) . . . . y
Cl1 W1 W2 P2 -74.73(8) . . . . n
Cl1 W1 W2 Cl3 -157.08(9) . . . . n
Cl1 W1 W2 Cl4 111.15(9) . . . . n
Cl2 W1 W2 N2 104.2(2) . . . . n
Cl2 W1 W2 P2 17.34(9) . . . . y
Cl2 W1 W2 Cl3 -65.02(9) . . . . n
Cl2 W1 W2 Cl4 -156.79(10) . . . . n
